data_7106709
loop_
_publ_author_name
'Joshua Akhigbe'
'John Haskoor'
'Matthias Zeller'
'Christian Bruckner'

_publ_section_title
;
 Porpholactams and chlorolactams: Replacement of a b,b'-double bond in
 meso-tetraphenyl-porphyrin and -chlorin by a lactam moiety
;
_journal_name_full Chem.Commun.
_journal_page_first 8599
_journal_paper_doi 10.1039/c1cc12955d
_journal_volume 47
_journal_year 2011
_chemical_formula_sum 'C43 H29 N5 O'
_chemical_formula_weight 631.71
_chemical_name_systematic
;
?
;
_space_group_IT_number 2
_symmetry_cell_setting triclinic
_symmetry_space_group_name_Hall '-P 1'
_symmetry_space_group_name_H-M 'P -1'
_atom_sites_solution_hydrogens geom
_atom_sites_solution_primary direct
_atom_sites_solution_secondary difmap
_audit_creation_method SHELXL-97
_cell_angle_alpha 94.720(4)
_cell_angle_beta 99.884(4)
_cell_angle_gamma 100.532(4)
_cell_formula_units_Z 1
_cell_length_a 6.3503(15)
_cell_length_b 10.384(3)
_cell_length_c 12.353(3)
_cell_measurement_reflns_used 940
_cell_measurement_temperature 100(2)
_cell_measurement_theta_max 26.19
_cell_measurement_theta_min 2.47
_cell_volume 783.5(3)
_computing_cell_refinement 'Apex2 v2009.7-0'
_computing_data_collection 'Apex2 v2009.7-0 (Bruker, 2009)'
_computing_data_reduction 'Apex2 v2009.7-0'
_computing_molecular_graphics 'SHELXTL 6.14'
_computing_publication_material 'SHELXTL 6.14'
_computing_structure_refinement 'SHELXTL 6.14'
_computing_structure_solution 'SHELXTL 6.14 (Bruker, 2000-2003; Sheldrick, 2008)'
_diffrn_ambient_temperature 100(2)
_diffrn_measured_fraction_theta_full 0.988
_diffrn_measured_fraction_theta_max 0.988
_diffrn_measurement_device_type 'Bruker AXS SMART APEX CCD diffractometer'
_diffrn_measurement_method '\w scans'
_diffrn_radiation_monochromator graphite
_diffrn_radiation_source 'fine-focus sealed tube'
_diffrn_radiation_type MoK\a
_diffrn_radiation_wavelength 0.71073
_diffrn_reflns_av_R_equivalents 0.0367
_diffrn_reflns_av_sigmaI/netI 0.0613
_diffrn_reflns_limit_h_max 8
_diffrn_reflns_limit_h_min -8
_diffrn_reflns_limit_k_max 13
_diffrn_reflns_limit_k_min -13
_diffrn_reflns_limit_l_max 16
_diffrn_reflns_limit_l_min -16
_diffrn_reflns_number 8429
_diffrn_reflns_theta_full 28.28
_diffrn_reflns_theta_max 28.28
_diffrn_reflns_theta_min 2.01
_diffrn_standards_number 0
_exptl_absorpt_coefficient_mu 0.082
_exptl_absorpt_correction_T_max 0.7461
_exptl_absorpt_correction_T_min 0.6366
_exptl_absorpt_correction_type multi-scan
_exptl_absorpt_process_details 'Apex2 v2009.7-0 (Bruker, 2009)'
_exptl_crystal_colour black
_exptl_crystal_density_diffrn 1.339
_exptl_crystal_density_method 'not measured'
_exptl_crystal_description block
_exptl_crystal_F_000 330
_exptl_crystal_size_max 0.21
_exptl_crystal_size_mid 0.11
_exptl_crystal_size_min 0.06
_refine_diff_density_max 0.826
_refine_diff_density_min -0.223
_refine_diff_density_rms 0.051
_refine_ls_extinction_method none
_refine_ls_goodness_of_fit_ref 1.055
_refine_ls_hydrogen_treatment constr
_refine_ls_matrix_type full
_refine_ls_number_parameters 247
_refine_ls_number_reflns 3844
_refine_ls_number_restraints 21
_refine_ls_restrained_S_all 1.055
_refine_ls_R_factor_all 0.0984
_refine_ls_R_factor_gt 0.0564
_refine_ls_shift/su_max 0.002
_refine_ls_shift/su_mean 0.000
_refine_ls_structure_factor_coef Fsqd
_refine_ls_weighting_details 'calc w=1/[\s^2^(Fo^2^)+(0.0695P)^2^+0.2590P] where P=(Fo^2^+2Fc^2^)/3'
_refine_ls_weighting_scheme calc
_refine_ls_wR_factor_gt 0.1440
_refine_ls_wR_factor_ref 0.1591
_reflns_number_gt 2446
_reflns_number_total 3844
_reflns_threshold_expression I>2\s(I)
_cod_data_source_file c1cc12955d.txt
_cod_data_source_block 11mz020_0m
_cod_original_sg_symbol_H-M P-1
_cod_database_code 7106709

loop_
_symmetry_equiv_pos_as_xyz
'x, y, z'
'-x, -y, -z'

loop_
_atom_site_label
_atom_site_type_symbol
_atom_site_fract_x
_atom_site_fract_y
_atom_site_fract_z
_atom_site_U_iso_or_equiv
_atom_site_adp_type
_atom_site_occupancy
_atom_site_symmetry_multiplicity
_atom_site_calc_flag
_atom_site_refinement_flags
_atom_site_disorder_assembly
_atom_site_disorder_group
C1 C 0.4773(3) 1.0803(2) 0.74422(17) 0.0273(5) Uani 1 1 d . . .
C2 C 0.3550(4) 1.0390(2) 0.82652(18) 0.0337(5) Uani 0.853(2) 1 d PD A 1
H2 H 0.3905 1.0708 0.9031 0.040 Uiso 0.853(2) 1 calc PR A 1
C3 C 0.1786(4) 0.9458(2) 0.77540(18) 0.0320(5) Uani 0.853(2) 1 d PD A 1
H3 H 0.0696 0.9003 0.8101 0.038 Uiso 0.853(2) 1 calc PR A 1
C2C C 0.3550(4) 1.0390(2) 0.82652(18) 0.0337(5) Uani 0.108(2) 1 d PD A 2
N3C N 0.1786(4) 0.9458(2) 0.77540(18) 0.0320(5) Uani 0.108(2) 1 d PD A 2
H3C H 0.0776 0.9036 0.8076 0.038 Uiso 0.108(2) 1 calc PR A 2
O1C O 0.395(2) 1.0469(13) 0.9291(8) 0.0337(5) Uani 0.108(2) 1 d PD A 2
N3D N 0.3550(4) 1.0390(2) 0.82652(18) 0.0337(5) Uani 0.039(3) 1 d PD A 3
H3D H 0.3949 1.0607 0.8985 0.040 Uiso 0.039(3) 1 calc PR A 3
C3D C 0.165(3) 0.960(2) 0.7723(15) 0.0320(5) Uani 0.039(3) 1 d PD A 3
O1D O 0.025(3) 0.934(3) 0.829(3) 0.0320(5) Uani 0.039(3) 1 d PD A 3
C4 C 0.1862(3) 0.92846(19) 0.66061(17) 0.0257(5) Uani 1 1 d D . .
C5 C 0.0429(3) 0.83409(19) 0.58123(17) 0.0254(4) Uani 1 1 d . A .
C6 C 0.0646(3) 0.80970(19) 0.47061(17) 0.0254(4) Uani 1 1 d D . .
C7 C -0.0952(5) 0.7193(3) 0.3907(2) 0.0317(6) Uani 0.647(2) 1 d P A 1
H7 H -0.2283 0.6695 0.4030 0.038 Uiso 0.647(2) 1 calc PR A 1
C8 C -0.0215(3) 0.7178(2) 0.29347(17) 0.0332(5) Uani 0.647(2) 1 d P A 1
H8 H -0.0934 0.6675 0.2251 0.040 Uiso 0.647(2) 1 calc PR A 1
N3A N -0.0952(5) 0.7193(3) 0.3907(2) 0.0317(6) Uani 0.2353(15) 1 d PD A 2
H3A H -0.2185 0.6732 0.4021 0.038 Uiso 0.2353(15) 1 calc PR A 2
C8A C -0.0215(3) 0.7178(2) 0.29347(17) 0.0332(5) Uani 0.2353(15) 1 d PD A 2
O1A O -0.1354(10) 0.6375(6) 0.2183(5) 0.0332(5) Uani 0.2353(15) 1 d PD A 2
C7B C -0.105(3) 0.735(2) 0.3853(14) 0.0317(6) Uani 0.118(2) 1 d PD A 3
N3B N -0.0215(3) 0.7178(2) 0.29347(17) 0.0332(5) Uani 0.118(2) 1 d PD A 3
H3B H -0.0813 0.6632 0.2333 0.040 Uiso 0.118(2) 1 calc PR A 3
O1B O -0.2998(17) 0.6884(12) 0.3720(10) 0.0317(6) Uani 0.118(2) 1 d PD A 3
C9 C 0.1878(3) 0.8077(2) 0.31459(17) 0.0270(5) Uani 1 1 d D . .
C10 C 0.3207(3) 0.8317(2) 0.23586(16) 0.0268(5) Uani 1 1 d . . .
C11 C -0.1394(3) 0.7471(2) 0.61847(16) 0.0260(5) Uani 1 1 d . . .
C12 C -0.1524(3) 0.6111(2) 0.61007(18) 0.0300(5) Uani 1 1 d . A .
H12 H -0.0459 0.5740 0.5800 0.036 Uiso 1 1 calc R . .
C13 C -0.3194(4) 0.5296(2) 0.64523(19) 0.0351(5) Uani 1 1 d . . .
H13 H -0.3287 0.4368 0.6376 0.042 Uiso 1 1 calc R A .
C14 C -0.4721(4) 0.5827(2) 0.69118(18) 0.0328(5) Uani 1 1 d . A .
H14 H -0.5849 0.5268 0.7165 0.039 Uiso 1 1 calc R . .
C15 C -0.4608(4) 0.7175(2) 0.70036(19) 0.0343(5) Uani 1 1 d . . .
H15 H -0.5660 0.7542 0.7320 0.041 Uiso 1 1 calc R A .
C16 C -0.2960(3) 0.7994(2) 0.66353(18) 0.0308(5) Uani 1 1 d . A .
H16 H -0.2903 0.8918 0.6692 0.037 Uiso 1 1 calc R . .
C17 C 0.2418(3) 0.7614(2) 0.12116(17) 0.0308(5) Uani 1 1 d . . .
C18 C 0.0485(4) 0.7785(2) 0.05643(19) 0.0388(6) Uani 1 1 d . A .
H18 H -0.0337 0.8369 0.0843 0.047 Uiso 1 1 calc R . .
C19 C -0.0239(4) 0.7100(3) -0.0490(2) 0.0492(7) Uani 1 1 d . . .
H19 H -0.1570 0.7206 -0.0924 0.059 Uiso 1 1 calc R A .
C20 C 0.0961(5) 0.6270(3) -0.0907(2) 0.0519(7) Uani 1 1 d . A .
H20 H 0.0460 0.5806 -0.1628 0.062 Uiso 1 1 calc R . .
C21 C 0.2875(5) 0.6113(2) -0.0285(2) 0.0488(7) Uani 1 1 d . . .
H21 H 0.3710 0.5548 -0.0579 0.059 Uiso 1 1 calc R A .
C22 C 0.3605(4) 0.6773(2) 0.07734(19) 0.0399(6) Uani 1 1 d . A .
H22 H 0.4929 0.6648 0.1202 0.048 Uiso 1 1 calc R . .
N1 N 0.3685(3) 1.01228(16) 0.64412(14) 0.0259(4) Uani 1 1 d . A .
H1 H 0.4090 1.0211 0.5801 0.031 Uiso 0.5690(16) 1 calc PR . .
N2 N 0.2335(3) 0.86252(16) 0.42285(13) 0.0250(4) Uani 1 1 d . A .
H2A H 0.3503 0.9210 0.4555 0.030 Uiso 0.4310(16) 1 calc PR . .

loop_
_atom_site_aniso_label
_atom_site_aniso_U_11
_atom_site_aniso_U_22
_atom_site_aniso_U_33
_atom_site_aniso_U_23
_atom_site_aniso_U_13
_atom_site_aniso_U_12
C1 0.0259(11) 0.0255(10) 0.0279(11) -0.0010(8) 0.0012(8) 0.0038(9)
C2 0.0343(12) 0.0373(12) 0.0266(10) -0.0011(9) 0.0045(9) 0.0030(10)
C3 0.0278(11) 0.0341(12) 0.0318(11) 0.0018(9) 0.0070(9) 0.0005(9)
C2C 0.0343(12) 0.0373(12) 0.0266(10) -0.0011(9) 0.0045(9) 0.0030(10)
N3C 0.0278(11) 0.0341(12) 0.0318(11) 0.0018(9) 0.0070(9) 0.0005(9)
O1C 0.0343(12) 0.0373(12) 0.0266(10) -0.0011(9) 0.0045(9) 0.0030(10)
N3D 0.0343(12) 0.0373(12) 0.0266(10) -0.0011(9) 0.0045(9) 0.0030(10)
C3D 0.0278(11) 0.0341(12) 0.0318(11) 0.0018(9) 0.0070(9) 0.0005(9)
O1D 0.0278(11) 0.0341(12) 0.0318(11) 0.0018(9) 0.0070(9) 0.0005(9)
C4 0.0245(11) 0.0228(10) 0.0294(11) 0.0043(8) 0.0038(8) 0.0042(8)
C5 0.0226(10) 0.0232(10) 0.0299(11) 0.0048(8) 0.0024(8) 0.0046(8)
C6 0.0213(10) 0.0229(10) 0.0300(11) 0.0034(8) 0.0012(8) 0.0026(8)
C7 0.0213(10) 0.0290(13) 0.0409(12) 0.0000(10) 0.0048(9) -0.0018(9)
C8 0.0289(11) 0.0346(11) 0.0292(11) -0.0037(8) -0.0028(8) -0.0002(9)
N3A 0.0213(10) 0.0290(13) 0.0409(12) 0.0000(10) 0.0048(9) -0.0018(9)
C8A 0.0289(11) 0.0346(11) 0.0292(11) -0.0037(8) -0.0028(8) -0.0002(9)
O1A 0.0289(11) 0.0346(11) 0.0292(11) -0.0037(8) -0.0028(8) -0.0002(9)
C7B 0.0213(10) 0.0290(13) 0.0409(12) 0.0000(10) 0.0048(9) -0.0018(9)
N3B 0.0289(11) 0.0346(11) 0.0292(11) -0.0037(8) -0.0028(8) -0.0002(9)
O1B 0.0213(10) 0.0290(13) 0.0409(12) 0.0000(10) 0.0048(9) -0.0018(9)
C9 0.0262(11) 0.0251(10) 0.0269(10) 0.0007(8) 0.0000(8) 0.0038(8)
C10 0.0276(11) 0.0242(10) 0.0261(10) 0.0011(8) 0.0001(8) 0.0038(8)
C11 0.0228(10) 0.0266(10) 0.0255(10) 0.0039(8) -0.0001(8) 0.0010(8)
C12 0.0285(11) 0.0255(11) 0.0356(12) 0.0041(9) 0.0053(9) 0.0049(9)
C13 0.0361(13) 0.0237(11) 0.0415(13) 0.0054(9) 0.0032(10) -0.0011(9)
C14 0.0268(11) 0.0342(12) 0.0325(12) 0.0077(9) 0.0023(9) -0.0049(9)
C15 0.0254(11) 0.0412(13) 0.0371(12) 0.0060(10) 0.0067(9) 0.0073(10)
C16 0.0278(11) 0.0270(11) 0.0374(12) 0.0050(9) 0.0053(9) 0.0055(9)
C17 0.0309(12) 0.0315(11) 0.0241(11) 0.0002(9) 0.0034(9) -0.0060(9)
C18 0.0356(13) 0.0432(13) 0.0316(12) 0.0071(10) 0.0007(10) -0.0031(11)
C19 0.0470(15) 0.0552(16) 0.0321(13) 0.0163(12) -0.0088(11) -0.0134(13)
C20 0.074(2) 0.0435(15) 0.0242(12) -0.0028(11) 0.0011(12) -0.0143(14)
C21 0.0704(19) 0.0376(14) 0.0333(13) -0.0058(11) 0.0098(13) 0.0017(13)
C22 0.0466(15) 0.0352(12) 0.0331(12) -0.0028(10) 0.0039(11) 0.0021(11)
N1 0.0233(9) 0.0238(9) 0.0277(9) 0.0019(7) 0.0018(7) 0.0006(7)
N2 0.0236(9) 0.0227(8) 0.0265(9) 0.0037(7) 0.0005(7) 0.0023(7)

loop_
_atom_type_symbol
_atom_type_description
_atom_type_scat_dispersion_real
_atom_type_scat_dispersion_imag
_atom_type_scat_source
C C 0.0033 0.0016 'International Tables Vol C Tables 4.2.6.8 and 6.1.1.4'
H H 0.0000 0.0000 'International Tables Vol C Tables 4.2.6.8 and 6.1.1.4'
N N 0.0061 0.0033 'International Tables Vol C Tables 4.2.6.8 and 6.1.1.4'
O O 0.0106 0.0060 'International Tables Vol C Tables 4.2.6.8 and 6.1.1.4'

loop_
_geom_angle_atom_site_label_1
_geom_angle_atom_site_label_2
_geom_angle_atom_site_label_3
_geom_angle
_geom_angle_site_symmetry_1
_geom_angle_site_symmetry_3
_geom_angle_publ_flag
N1 C1 C10 126.48(19) . 2_676 ?
N1 C1 C2 107.81(18) . . ?
C10 C1 C2 125.59(19) 2_676 . ?
C3 C2 C1 107.59(19) . . ?
C3 C2 H2 126.2 . . ?
C1 C2 H2 126.2 . . ?
C2 C3 C4 108.0(2) . . ?
C2 C3 H3 126.0 . . ?
C4 C3 H3 126.0 . . ?
O1D C3D C4 137(2) . . ?
N1 C4 C5 126.34(19) . . ?
N1 C4 C3 107.89(18) . . ?
C5 C4 C3 125.5(2) . . ?
N1 C4 C3D 107.0(8) . . ?
C5 C4 C3D 126.6(8) . . ?
C4 C5 C6 124.92(19) . . ?
C4 C5 C11 117.64(18) . . ?
C6 C5 C11 117.34(17) . . ?
N2 C6 C5 127.56(18) . . ?
N2 C6 C7 109.72(19) . . ?
C5 C6 C7 122.7(2) . . ?
N2 C6 C7B 108.1(7) . . ?
C5 C6 C7B 123.9(7) . . ?
C8 C7 C6 107.3(2) . . ?
C8 C7 H7 126.3 . . ?
C6 C7 H7 126.3 . . ?
C7 C8 C9 106.6(2) . . ?
C7 C8 H8 126.7 . . ?
C9 C8 H8 126.7 . . ?
O1B C7B C6 138.5(15) . . ?
N2 C9 C10 126.47(18) . . ?
N2 C9 C8 108.99(18) . . ?
C10 C9 C8 124.53(18) . . ?
C1 C10 C9 124.68(19) 2_676 . ?
C1 C10 C17 116.85(19) 2_676 . ?
C9 C10 C17 118.46(18) . . ?
C16 C11 C12 118.73(19) . . ?
C16 C11 C5 121.23(18) . . ?
C12 C11 C5 120.03(19) . . ?
C13 C12 C11 120.6(2) . . ?
C13 C12 H12 119.7 . . ?
C11 C12 H12 119.7 . . ?
C14 C13 C12 120.2(2) . . ?
C14 C13 H13 119.9 . . ?
C12 C13 H13 119.9 . . ?
C13 C14 C15 119.9(2) . . ?
C13 C14 H14 120.1 . . ?
C15 C14 H14 120.1 . . ?
C14 C15 C16 120.2(2) . . ?
C14 C15 H15 119.9 . . ?
C16 C15 H15 119.9 . . ?
C15 C16 C11 120.5(2) . . ?
C15 C16 H16 119.8 . . ?
C11 C16 H16 119.8 . . ?
C22 C17 C18 118.7(2) . . ?
C22 C17 C10 120.3(2) . . ?
C18 C17 C10 121.0(2) . . ?
C19 C18 C17 120.0(2) . . ?
C19 C18 H18 120.0 . . ?
C17 C18 H18 120.0 . . ?
C20 C19 C18 120.4(2) . . ?
C20 C19 H19 119.8 . . ?
C18 C19 H19 119.8 . . ?
C21 C20 C19 120.0(2) . . ?
C21 C20 H20 120.0 . . ?
C19 C20 H20 120.0 . . ?
C20 C21 C22 120.4(3) . . ?
C20 C21 H21 119.8 . . ?
C22 C21 H21 119.8 . . ?
C21 C22 C17 120.6(2) . . ?
C21 C22 H22 119.7 . . ?
C17 C22 H22 119.7 . . ?
C4 N1 C1 108.73(17) . . ?
C4 N1 H1 125.6 . . ?
C1 N1 H1 125.6 . . ?
C6 N2 C9 107.33(16) . . ?
C6 N2 H2A 126.3 . . ?
C9 N2 H2A 126.3 . . ?

loop_
_geom_bond_atom_site_label_1
_geom_bond_atom_site_label_2
_geom_bond_distance
_geom_bond_site_symmetry_2
_geom_bond_publ_flag
C1 N1 1.375(3) . ?
C1 C10 1.403(3) 2_676 ?
C1 C2 1.429(3) . ?
C2 C3 1.361(3) . ?
C2 H2 0.9500 . ?
C3 C4 1.425(3) . ?
C3 H3 0.9500 . ?
C3D O1D 1.229(17) . ?
C3D C4 1.425(18) . ?
C4 N1 1.371(3) . ?
C4 C5 1.400(3) . ?
C5 C6 1.404(3) . ?
C5 C11 1.496(3) . ?
C6 N2 1.362(3) . ?
C6 C7 1.428(4) . ?
C6 C7B 1.430(16) . ?
C7 C8 1.362(4) . ?
C7 H7 0.9500 . ?
C8 C9 1.446(3) . ?
C8 H8 0.9500 . ?
C7B O1B 1.219(15) . ?
C9 N2 1.370(3) . ?
C9 C10 1.402(3) . ?
C10 C1 1.403(3) 2_676 ?
C10 C17 1.498(3) . ?
C11 C16 1.390(3) . ?
C11 C12 1.393(3) . ?
C12 C13 1.386(3) . ?
C12 H12 0.9500 . ?
C13 C14 1.378(3) . ?
C13 H13 0.9500 . ?
C14 C15 1.383(3) . ?
C14 H14 0.9500 . ?
C15 C16 1.388(3) . ?
C15 H15 0.9500 . ?
C16 H16 0.9500 . ?
C17 C22 1.388(3) . ?
C17 C18 1.394(3) . ?
C18 C19 1.392(3) . ?
C18 H18 0.9500 . ?
C19 C20 1.375(4) . ?
C19 H19 0.9500 . ?
C20 C21 1.366(4) . ?
C20 H20 0.9500 . ?
C21 C22 1.386(3) . ?
C21 H21 0.9500 . ?
C22 H22 0.9500 . ?
N1 H1 0.8800 . ?
N2 H2A 0.8800 . ?

loop_
_geom_torsion_atom_site_label_1
_geom_torsion_atom_site_label_2
_geom_torsion_atom_site_label_3
_geom_torsion_atom_site_label_4
_geom_torsion
_geom_torsion_site_symmetry_1
_geom_torsion_site_symmetry_2
_geom_torsion_site_symmetry_3
_geom_torsion_site_symmetry_4
_geom_torsion_publ_flag
N1 C1 C2 C3 1.2(3) . . . . ?
C10 C1 C2 C3 -175.1(2) 2_676 . . . ?
C1 C2 C3 C4 -0.7(3) . . . . ?
C2 C3 C4 N1 -0.1(3) . . . . ?
C2 C3 C4 C5 174.8(2) . . . . ?
C2 C3 C4 C3D -84(6) . . . . ?
O1D C3D C4 N1 167(3) . . . . ?
O1D C3D C4 C5 -10(3) . . . . ?
O1D C3D C4 C3 -95(7) . . . . ?
N1 C4 C5 C6 0.4(3) . . . . ?
C3 C4 C5 C6 -173.6(2) . . . . ?
C3D C4 C5 C6 177.4(14) . . . . ?
N1 C4 C5 C11 176.47(18) . . . . ?
C3 C4 C5 C11 2.5(3) . . . . ?
C3D C4 C5 C11 -6.5(14) . . . . ?
C4 C5 C6 N2 6.3(3) . . . . ?
C11 C5 C6 N2 -169.82(19) . . . . ?
C4 C5 C6 C7 -175.0(2) . . . . ?
C11 C5 C6 C7 8.8(3) . . . . ?
C4 C5 C6 C7B -165.5(11) . . . . ?
C11 C5 C6 C7B 18.4(11) . . . . ?
N2 C6 C7 C8 0.0(3) . . . . ?
C5 C6 C7 C8 -178.9(2) . . . . ?
C7B C6 C7 C8 80(5) . . . . ?
C6 C7 C8 C9 0.6(3) . . . . ?
N2 C6 C7B O1B -163(2) . . . . ?
C5 C6 C7B O1B 10(3) . . . . ?
C7 C6 C7B O1B 94(6) . . . . ?
C7 C8 C9 N2 -0.9(3) . . . . ?
C7 C8 C9 C10 178.3(2) . . . . ?
N2 C9 C10 C1 -1.5(3) . . . 2_676 ?
C8 C9 C10 C1 179.4(2) . . . 2_676 ?
N2 C9 C10 C17 179.77(19) . . . . ?
C8 C9 C10 C17 0.7(3) . . . . ?
C4 C5 C11 C16 60.7(3) . . . . ?
C6 C5 C11 C16 -122.8(2) . . . . ?
C4 C5 C11 C12 -118.2(2) . . . . ?
C6 C5 C11 C12 58.3(3) . . . . ?
C16 C11 C12 C13 0.5(3) . . . . ?
C5 C11 C12 C13 179.4(2) . . . . ?
C11 C12 C13 C14 -1.4(3) . . . . ?
C12 C13 C14 C15 1.2(3) . . . . ?
C13 C14 C15 C16 -0.1(3) . . . . ?
C14 C15 C16 C11 -0.8(3) . . . . ?
C12 C11 C16 C15 0.6(3) . . . . ?
C5 C11 C16 C15 -178.29(19) . . . . ?
C1 C10 C17 C22 61.9(3) 2_676 . . . ?
C9 C10 C17 C22 -119.3(2) . . . . ?
C1 C10 C17 C18 -118.2(2) 2_676 . . . ?
C9 C10 C17 C18 60.6(3) . . . . ?
C22 C17 C18 C19 1.2(3) . . . . ?
C10 C17 C18 C19 -178.6(2) . . . . ?
C17 C18 C19 C20 -1.1(4) . . . . ?
C18 C19 C20 C21 0.1(4) . . . . ?
C19 C20 C21 C22 0.8(4) . . . . ?
C20 C21 C22 C17 -0.7(4) . . . . ?
C18 C17 C22 C21 -0.3(3) . . . . ?
C10 C17 C22 C21 179.6(2) . . . . ?
C5 C4 N1 C1 -174.01(19) . . . . ?
C3 C4 N1 C1 0.8(2) . . . . ?
C3D C4 N1 C1 8.5(12) . . . . ?
C10 C1 N1 C4 175.0(2) 2_676 . . . ?
C2 C1 N1 C4 -1.2(2) . . . . ?
C5 C6 N2 C9 178.24(19) . . . . ?
C7 C6 N2 C9 -0.6(2) . . . . ?
C7B C6 N2 C9 -8.9(10) . . . . ?
C10 C9 N2 C6 -178.3(2) . . . . ?
C8 C9 N2 C6 0.9(2) . . . . ?
